data_7063314
loop_
_publ_author_name
'Kwon, Hyoung Soon'
'Park, Geon Hyeong'
'Ju, Huiyeong'
'Lee, Eunji'
'Kim, Yong-Joo'

_publ_section_title
;
 Facile formation of tetrazole--thiolato Pd(ii) and Pt(ii) complexes
 through deprotonation or oxidative addition using organic
 tetrazole--thiones
;
_journal_issue 30
_journal_name_full 'New Journal of Chemistry'
_journal_page_first 13358
_journal_page_last 13372
_journal_paper_doi 10.1039/D4NJ01429D
_journal_volume 48
_journal_year 2024
_chemical_formula_moiety 'C15 H28 N4 P2 Pd S'
_chemical_formula_sum 'C15 H28 N4 P2 Pd S'
_chemical_formula_weight 464.81
_space_group_IT_number 14
_space_group_name_Hall '-P 2ybc'
_space_group_name_H-M_alt 'P 1 21/c 1'
_symmetry_cell_setting monoclinic
_symmetry_space_group_name_Hall '-P 2ybc'
_symmetry_space_group_name_H-M 'P 1 21/c 1'
_atom_sites_solution_hydrogens geom
_atom_sites_solution_primary direct
_atom_sites_solution_secondary difmap
_audit_creation_method SHELXL-97
_audit_update_record
;
2024-03-07 deposited with the CCDC.	2024-06-27 downloaded from the CCDC.
;
_cell_angle_alpha 90.00
_cell_angle_beta 94.113(2)
_cell_angle_gamma 90.00
_cell_formula_units_Z 4
_cell_length_a 11.2692(4)
_cell_length_b 10.0561(4)
_cell_length_c 18.5744(6)
_cell_measurement_reflns_used 9730
_cell_measurement_temperature 296(2)
_cell_measurement_theta_max 28.50
_cell_measurement_theta_min 2.75
_cell_volume 2099.51(13)
_computing_cell_refinement 'Bruker SMART'
_computing_data_collection 'Bruker SMART'
_computing_data_reduction 'Bruker SAINT'
_computing_molecular_graphics 'Bruker SHELXTL'
_computing_publication_material 'Bruker SHELXTL'
_computing_structure_refinement 'Bruker SHELXTL'
_computing_structure_solution 'Bruker SHELXTL'
_diffrn_ambient_temperature 296(2)
_diffrn_measured_fraction_theta_full 0.988
_diffrn_measured_fraction_theta_max 0.988
_diffrn_measurement_device_type 'CCD area detector'
_diffrn_measurement_method 'phi and omega scans'
_diffrn_radiation_monochromator graphite
_diffrn_radiation_source 'sealed tube'
_diffrn_radiation_type MoK\a
_diffrn_radiation_wavelength 0.71073
_diffrn_reflns_av_R_equivalents 0.0198
_diffrn_reflns_av_sigmaI/netI 0.0091
_diffrn_reflns_limit_h_max 13
_diffrn_reflns_limit_h_min -15
_diffrn_reflns_limit_k_max 13
_diffrn_reflns_limit_k_min -13
_diffrn_reflns_limit_l_max 24
_diffrn_reflns_limit_l_min -24
_diffrn_reflns_number 45218
_diffrn_reflns_theta_full 28.53
_diffrn_reflns_theta_max 28.53
_diffrn_reflns_theta_min 2.20
_exptl_absorpt_coefficient_mu 1.139
_exptl_absorpt_correction_T_max 0.6845
_exptl_absorpt_correction_T_min 0.5113
_exptl_absorpt_correction_type multi-scan
_exptl_crystal_colour yellow
_exptl_crystal_density_diffrn 1.471
_exptl_crystal_density_method 'not measured'
_exptl_crystal_description BLOCK
_exptl_crystal_F_000 952
_exptl_crystal_size_max 0.68
_exptl_crystal_size_mid 0.48
_exptl_crystal_size_min 0.36
_refine_diff_density_max 0.317
_refine_diff_density_min -0.298
_refine_diff_density_rms 0.042
_refine_ls_extinction_coef 0.0046(3)
_refine_ls_extinction_expression Fc^*^=kFc[1+0.001xFc^2^\l^3^/sin(2\q)]^-1/4^
_refine_ls_extinction_method SHELXL
_refine_ls_goodness_of_fit_ref 1.068
_refine_ls_hydrogen_treatment constr
_refine_ls_matrix_type full
_refine_ls_number_parameters 209
_refine_ls_number_reflns 5271
_refine_ls_number_restraints 0
_refine_ls_restrained_S_all 1.068
_refine_ls_R_factor_all 0.0216
_refine_ls_R_factor_gt 0.0190
_refine_ls_shift/su_max 0.002
_refine_ls_shift/su_mean 0.000
_refine_ls_structure_factor_coef Fsqd
_refine_ls_weighting_details 'calc w=1/[\s^2^(Fo^2^)+(0.0262P)^2^+0.5708P] where P=(Fo^2^+2Fc^2^)/3'
_refine_ls_weighting_scheme calc
_refine_ls_wR_factor_gt 0.0496
_refine_ls_wR_factor_ref 0.0524
_reflns_number_gt 4906
_reflns_number_total 5271
_reflns_threshold_expression >2sigma(I)
_cod_data_source_file d4nj01429d2.cif
_cod_data_source_block lhh006
_cod_depositor_comments
;
The following automatic conversions were performed:

data item '_symmetry_cell_setting' value 'Monoclinic' was changed to
'monoclinic' in accordance with the
/home/data/users/saulius/crontab/automatic-downloads/rss-feeds/RSC/lib/dictionaries/cif_core.dic
dictionary named 'cif_core.dic' version 2.4.2 last updated on
2011-04-26.

Automatic conversion script
Id: cif_fix_values 8170 2020-07-09 18:12:32Z antanas 

 Adding full bibliography for 7063314--7063321.cif.
;
_cod_original_sg_symbol_H-M 'P2(1)/c  '
_cod_database_code 7063314

loop_
_symmetry_equiv_pos_as_xyz
'x, y, z'
'-x, y+1/2, -z+1/2'
'-x, -y, -z'
'x, -y-1/2, z-1/2'

loop_
_atom_site_label
_atom_site_type_symbol
_atom_site_fract_x
_atom_site_fract_y
_atom_site_fract_z
_atom_site_U_iso_or_equiv
_atom_site_adp_type
_atom_site_occupancy
_atom_site_symmetry_multiplicity
_atom_site_calc_flag
_atom_site_refinement_flags
_atom_site_disorder_assembly
_atom_site_disorder_group
Pd1 Pd 0.176731(9) 0.200730(10) 0.957542(5) 0.03968(5) Uani 1 1 d . . .
S1 S 0.25272(4) -0.01530(4) 0.92339(2) 0.05462(10) Uani 1 1 d . . .
P1 P 0.35942(3) 0.24545(4) 1.01606(2) 0.04643(9) Uani 1 1 d . . .
P2 P -0.00231(4) 0.18171(5) 0.88868(3) 0.05748(11) Uani 1 1 d . . .
N1 N 0.27340(15) 0.11670(15) 0.79739(8) 0.0619(4) Uani 1 1 d . . .
N2 N 0.29352(16) 0.08451(18) 0.72812(9) 0.0706(4) Uani 1 1 d . . .
N3 N 0.30826(15) -0.04096(18) 0.72025(8) 0.0624(4) Uani 1 1 d . . .
N4 N 0.29695(11) -0.09657(13) 0.78681(6) 0.0448(3) Uani 1 1 d . . .
C1 C 0.27461(13) 0.00248(15) 0.83379(8) 0.0457(3) Uani 1 1 d . . .
C2 C 0.30932(13) -0.23714(15) 0.79484(8) 0.0454(3) Uani 1 1 d . . .
C3 C 0.24296(17) -0.30624(16) 0.84134(10) 0.0559(4) Uani 1 1 d . . .
H3 H 0.1913 -0.2616 0.8699 0.067 Uiso 1 1 calc R . .
C4 C 0.2538(2) -0.4439(2) 0.84530(12) 0.0729(5) Uani 1 1 d . . .
H4 H 0.2099 -0.4912 0.8772 0.087 Uiso 1 1 calc R . .
C5 C 0.3286(2) -0.5104(2) 0.80279(14) 0.0800(7) Uani 1 1 d . . .
H5 H 0.3341 -0.6026 0.8050 0.096 Uiso 1 1 calc R . .
C6 C 0.3946(2) -0.4403(2) 0.75728(13) 0.0793(7) Uani 1 1 d . . .
H6 H 0.4460 -0.4857 0.7289 0.095 Uiso 1 1 calc R . .
C7 C 0.38713(17) -0.3034(2) 0.75237(11) 0.0627(5) Uani 1 1 d . . .
H7 H 0.4331 -0.2566 0.7213 0.075 Uiso 1 1 calc R . .
C8 C 0.10867(16) 0.36967(17) 1.00302(9) 0.0554(4) Uani 1 1 d . . .
H8A H 0.1690 0.4385 1.0072 0.067 Uiso 1 1 calc R . .
H8B H 0.0416 0.4028 0.9726 0.067 Uiso 1 1 calc R . .
C9 C 0.0694(2) 0.3354(2) 1.07683(11) 0.0736(6) Uani 1 1 d . . .
H9A H 0.0376 0.4133 1.0983 0.110 Uiso 1 1 calc R . .
H9B H 0.1363 0.3033 1.1068 0.110 Uiso 1 1 calc R . .
H9C H 0.0092 0.2677 1.0723 0.110 Uiso 1 1 calc R . .
C10 C 0.3948(2) 0.1352(3) 1.09178(12) 0.0792(6) Uani 1 1 d . . .
H10A H 0.3803 0.0449 1.0770 0.119 Uiso 1 1 calc R . .
H10B H 0.3457 0.1569 1.1303 0.119 Uiso 1 1 calc R . .
H10C H 0.4770 0.1456 1.1082 0.119 Uiso 1 1 calc R . .
C11 C 0.3918(2) 0.4081(2) 1.05536(11) 0.0709(5) Uani 1 1 d . . .
H11A H 0.3762 0.4755 1.0193 0.106 Uiso 1 1 calc R . .
H11B H 0.4740 0.4119 1.0729 0.106 Uiso 1 1 calc R . .
H11C H 0.3425 0.4229 1.0946 0.106 Uiso 1 1 calc R . .
C12 C 0.48130(18) 0.2257(3) 0.95788(13) 0.0756(6) Uani 1 1 d . . .
H12A H 0.4681 0.2820 0.9163 0.113 Uiso 1 1 calc R . .
H12B H 0.4854 0.1346 0.9427 0.113 Uiso 1 1 calc R . .
H12C H 0.5548 0.2499 0.9839 0.113 Uiso 1 1 calc R . .
C13 C -0.0421(3) 0.0222(3) 0.8506(3) 0.1518(18) Uani 1 1 d . . .
H13A H -0.0450 -0.0422 0.8887 0.228 Uiso 1 1 calc R . .
H13B H 0.0162 -0.0045 0.8183 0.228 Uiso 1 1 calc R . .
H13C H -0.1187 0.0280 0.8247 0.228 Uiso 1 1 calc R . .
C14 C -0.0010(2) 0.2887(3) 0.81035(12) 0.0821(7) Uani 1 1 d . . .
H14A H 0.0196 0.3776 0.8255 0.123 Uiso 1 1 calc R . .
H14B H -0.0785 0.2889 0.7852 0.123 Uiso 1 1 calc R . .
H14C H 0.0565 0.2565 0.7789 0.123 Uiso 1 1 calc R . .
C15 C -0.1398(2) 0.2337(4) 0.92679(15) 0.0971(8) Uani 1 1 d . . .
H15A H -0.1286 0.3196 0.9488 0.146 Uiso 1 1 calc R . .
H15B H -0.1605 0.1704 0.9625 0.146 Uiso 1 1 calc R . .
H15C H -0.2026 0.2383 0.8891 0.146 Uiso 1 1 calc R . .

loop_
_atom_site_aniso_label
_atom_site_aniso_U_11
_atom_site_aniso_U_22
_atom_site_aniso_U_33
_atom_site_aniso_U_23
_atom_site_aniso_U_13
_atom_site_aniso_U_12
Pd1 0.04402(7) 0.03649(7) 0.03780(7) -0.00220(4) -0.00222(4) 0.00833(4)
S1 0.0819(3) 0.04238(19) 0.03945(18) -0.00360(14) 0.00379(17) 0.01701(18)
P1 0.0448(2) 0.0540(2) 0.03986(18) -0.00271(16) -0.00150(14) 0.00316(17)
P2 0.0511(2) 0.0541(2) 0.0644(3) 0.00255(19) -0.01528(19) 0.00097(18)
N1 0.0777(10) 0.0497(8) 0.0587(8) 0.0076(6) 0.0078(7) 0.0052(7)
N2 0.0849(11) 0.0720(11) 0.0560(9) 0.0147(8) 0.0127(8) -0.0007(9)
N3 0.0720(9) 0.0729(10) 0.0434(7) 0.0033(7) 0.0118(6) -0.0044(8)
N4 0.0467(6) 0.0494(7) 0.0387(6) -0.0037(5) 0.0045(5) -0.0018(5)
C1 0.0488(8) 0.0430(7) 0.0449(7) -0.0025(6) 0.0012(6) 0.0043(6)
C2 0.0415(7) 0.0480(8) 0.0457(7) -0.0143(6) -0.0044(6) 0.0013(6)
C3 0.0622(10) 0.0480(9) 0.0576(9) -0.0067(7) 0.0044(8) -0.0011(7)
C4 0.0902(14) 0.0509(10) 0.0753(12) -0.0003(9) -0.0097(11) -0.0079(10)
C5 0.0921(15) 0.0483(10) 0.0942(16) -0.0204(10) -0.0315(13) 0.0133(10)
C6 0.0719(12) 0.0739(14) 0.0892(15) -0.0425(12) -0.0139(11) 0.0223(11)
C7 0.0535(9) 0.0714(12) 0.0632(10) -0.0260(9) 0.0051(8) 0.0030(8)
C8 0.0606(9) 0.0463(8) 0.0599(9) -0.0061(7) 0.0077(7) 0.0182(7)
C9 0.0857(14) 0.0707(12) 0.0667(11) -0.0060(10) 0.0216(10) 0.0253(11)
C10 0.0720(12) 0.0908(16) 0.0709(12) 0.0233(11) -0.0222(10) 0.0044(11)
C11 0.0758(12) 0.0758(13) 0.0616(10) -0.0209(10) 0.0090(9) -0.0207(10)
C12 0.0553(10) 0.0948(16) 0.0781(13) -0.0153(12) 0.0146(9) 0.0061(10)
C13 0.125(2) 0.0711(17) 0.243(5) -0.045(2) -0.102(3) 0.0012(16)
C14 0.0679(13) 0.114(2) 0.0621(12) 0.0152(12) -0.0139(10) 0.0060(12)
C15 0.0542(12) 0.141(2) 0.0952(18) 0.0194(18) 0.0011(11) -0.0042(14)

loop_
_atom_type_symbol
_atom_type_description
_atom_type_scat_dispersion_real
_atom_type_scat_dispersion_imag
_atom_type_scat_source
C C 0.0033 0.0016 'International Tables Vol C Tables 4.2.6.8 and 6.1.1.4'
H H 0.0000 0.0000 'International Tables Vol C Tables 4.2.6.8 and 6.1.1.4'
N N 0.0061 0.0033 'International Tables Vol C Tables 4.2.6.8 and 6.1.1.4'
P P 0.1023 0.0942 'International Tables Vol C Tables 4.2.6.8 and 6.1.1.4'
S S 0.1246 0.1234 'International Tables Vol C Tables 4.2.6.8 and 6.1.1.4'
Pd Pd -0.9988 1.0072 'International Tables Vol C Tables 4.2.6.8 and 6.1.1.4'

loop_
_geom_angle_atom_site_label_1
_geom_angle_atom_site_label_2
_geom_angle_atom_site_label_3
_geom_angle
_geom_angle_site_symmetry_1
_geom_angle_site_symmetry_3
_geom_angle_publ_flag
C8 Pd1 P1 89.54(5) . . ?
C8 Pd1 P2 87.68(5) . . ?
P1 Pd1 P2 171.907(17) . . ?
C8 Pd1 S1 170.46(5) . . ?
P1 Pd1 S1 88.737(16) . . ?
P2 Pd1 S1 95.225(17) . . ?
C1 S1 Pd1 103.79(5) . . ?
C10 P1 C11 102.24(12) . . ?
C10 P1 C12 105.12(12) . . ?
C11 P1 C12 101.45(11) . . ?
C10 P1 Pd1 112.72(8) . . ?
C11 P1 Pd1 120.83(8) . . ?
C12 P1 Pd1 112.71(8) . . ?
C13 P2 C14 103.35(17) . . ?
C13 P2 C15 102.31(18) . . ?
C14 P2 C15 101.38(12) . . ?
C13 P2 Pd1 118.25(10) . . ?
C14 P2 Pd1 109.73(8) . . ?
C15 P2 Pd1 119.47(9) . . ?
C1 N1 N2 106.15(15) . . ?
N3 N2 N1 111.92(15) . . ?
N2 N3 N4 106.11(14) . . ?
C1 N4 N3 108.26(13) . . ?
C1 N4 C2 132.82(13) . . ?
N3 N4 C2 118.92(13) . . ?
N1 C1 N4 107.55(13) . . ?
N1 C1 S1 125.96(12) . . ?
N4 C1 S1 126.49(12) . . ?
C3 C2 C7 120.59(16) . . ?
C3 C2 N4 120.94(14) . . ?
C7 C2 N4 118.42(15) . . ?
C2 C3 C4 119.18(19) . . ?
C2 C3 H3 120.4 . . ?
C4 C3 H3 120.4 . . ?
C5 C4 C3 120.7(2) . . ?
C5 C4 H4 119.6 . . ?
C3 C4 H4 119.6 . . ?
C6 C5 C4 119.45(19) . . ?
C6 C5 H5 120.3 . . ?
C4 C5 H5 120.3 . . ?
C5 C6 C7 121.5(2) . . ?
C5 C6 H6 119.3 . . ?
C7 C6 H6 119.3 . . ?
C6 C7 C2 118.6(2) . . ?
C6 C7 H7 120.7 . . ?
C2 C7 H7 120.7 . . ?
C9 C8 Pd1 108.93(12) . . ?
C9 C8 H8A 109.9 . . ?
Pd1 C8 H8A 109.9 . . ?
C9 C8 H8B 109.9 . . ?
Pd1 C8 H8B 109.9 . . ?
H8A C8 H8B 108.3 . . ?
C8 C9 H9A 109.5 . . ?
C8 C9 H9B 109.5 . . ?
H9A C9 H9B 109.5 . . ?
C8 C9 H9C 109.5 . . ?
H9A C9 H9C 109.5 . . ?
H9B C9 H9C 109.5 . . ?
P1 C10 H10A 109.5 . . ?
P1 C10 H10B 109.5 . . ?
H10A C10 H10B 109.5 . . ?
P1 C10 H10C 109.5 . . ?
H10A C10 H10C 109.5 . . ?
H10B C10 H10C 109.5 . . ?
P1 C11 H11A 109.5 . . ?
P1 C11 H11B 109.5 . . ?
H11A C11 H11B 109.5 . . ?
P1 C11 H11C 109.5 . . ?
H11A C11 H11C 109.5 . . ?
H11B C11 H11C 109.5 . . ?
P1 C12 H12A 109.5 . . ?
P1 C12 H12B 109.5 . . ?
H12A C12 H12B 109.5 . . ?
P1 C12 H12C 109.5 . . ?
H12A C12 H12C 109.5 . . ?
H12B C12 H12C 109.5 . . ?
P2 C13 H13A 109.5 . . ?
P2 C13 H13B 109.5 . . ?
H13A C13 H13B 109.5 . . ?
P2 C13 H13C 109.5 . . ?
H13A C13 H13C 109.5 . . ?
H13B C13 H13C 109.5 . . ?
P2 C14 H14A 109.5 . . ?
P2 C14 H14B 109.5 . . ?
H14A C14 H14B 109.5 . . ?
P2 C14 H14C 109.5 . . ?
H14A C14 H14C 109.5 . . ?
H14B C14 H14C 109.5 . . ?
P2 C15 H15A 109.5 . . ?
P2 C15 H15B 109.5 . . ?
H15A C15 H15B 109.5 . . ?
P2 C15 H15C 109.5 . . ?
H15A C15 H15C 109.5 . . ?
H15B C15 H15C 109.5 . . ?

loop_
_geom_bond_atom_site_label_1
_geom_bond_atom_site_label_2
_geom_bond_distance
_geom_bond_site_symmetry_2
_geom_bond_publ_flag
Pd1 C8 2.0690(15) . ?
Pd1 P1 2.3024(4) . ?
Pd1 P2 2.3180(5) . ?
Pd1 S1 2.4358(4) . ?
S1 C1 1.7093(16) . ?
P1 C10 1.813(2) . ?
P1 C11 1.818(2) . ?
P1 C12 1.818(2) . ?
P2 C13 1.797(3) . ?
P2 C14 1.811(2) . ?
P2 C15 1.825(3) . ?
N1 C1 1.332(2) . ?
N1 N2 1.362(2) . ?
N2 N3 1.282(2) . ?
N3 N4 1.3710(18) . ?
N4 C1 1.3596(19) . ?
N4 C2 1.427(2) . ?
C2 C3 1.371(2) . ?
C2 C7 1.391(2) . ?
C3 C4 1.391(3) . ?
C3 H3 0.9300 . ?
C4 C5 1.369(3) . ?
C4 H4 0.9300 . ?
C5 C6 1.362(4) . ?
C5 H5 0.9300 . ?
C6 C7 1.382(3) . ?
C6 H6 0.9300 . ?
C7 H7 0.9300 . ?
C8 C9 1.511(3) . ?
C8 H8A 0.9700 . ?
C8 H8B 0.9700 . ?
C9 H9A 0.9600 . ?
C9 H9B 0.9600 . ?
C9 H9C 0.9600 . ?
C10 H10A 0.9600 . ?
C10 H10B 0.9600 . ?
C10 H10C 0.9600 . ?
C11 H11A 0.9600 . ?
C11 H11B 0.9600 . ?
C11 H11C 0.9600 . ?
C12 H12A 0.9600 . ?
C12 H12B 0.9600 . ?
C12 H12C 0.9600 . ?
C13 H13A 0.9600 . ?
C13 H13B 0.9600 . ?
C13 H13C 0.9600 . ?
C14 H14A 0.9600 . ?
C14 H14B 0.9600 . ?
C14 H14C 0.9600 . ?
C15 H15A 0.9600 . ?
C15 H15B 0.9600 . ?
C15 H15C 0.9600 . ?
